data_4133408
loop_
_publ_author_name
'Tan, Yu'
'Jia, Shiqi'
'Hu, Fangli'
'Liu, Yidong'
'Peng, Lei'
'Li, Dongmei'
'Yan, Hailong'

_publ_section_title
;
 Enantioselective Construction of Vicinal Diaxial Styrenes and Multiaxis
 System via Organocatalysis.
;
_journal_issue 49
_journal_name_full 'Journal of the American Chemical Society'
_journal_page_first 16893
_journal_page_last 16898
_journal_paper_doi 10.1021/jacs.8b09893
_journal_volume 140
_journal_year 2018
_chemical_absolute_configuration ad
_chemical_formula_moiety 'C24 H15 Br2 I O3 S'
_chemical_formula_sum 'C24 H15 Br2 I O3 S'
_chemical_formula_weight 670.14
_space_group_crystal_system orthorhombic
_space_group_IT_number 19
_space_group_name_Hall 'P 2ac 2ab'
_space_group_name_H-M_alt 'P 21 21 21'
_atom_sites_solution_hydrogens geom
_atom_sites_solution_primary direct
_audit_creation_date 2018-07-01
_audit_creation_method
;
Olex2 1.2-alpha
(compiled 2017.06.06 svn.r3414 for OlexSys, GUI svn.r5353)
;
_cell_angle_alpha 90
_cell_angle_beta 90
_cell_angle_gamma 90
_cell_formula_units_Z 4
_cell_length_a 9.5781(3)
_cell_length_b 12.2304(4)
_cell_length_c 23.1878(8)
_cell_measurement_reflns_used 5029
_cell_measurement_temperature 295(2)
_cell_measurement_theta_max 24.8140
_cell_measurement_theta_min 3.7570
_cell_volume 2716.31(15)
_computing_molecular_graphics 'Olex2 (Dolomanov et al., 2009)'
_computing_publication_material 'Olex2 (Dolomanov et al., 2009)'
_computing_structure_refinement 'ShelXL (Sheldrick, 2015)'
_computing_structure_solution 'SIR2004 (Burla et al., 2007)'
_diffrn_ambient_temperature 295(2)
_diffrn_detector_area_resol_mean 16.0892
_diffrn_measured_fraction_theta_full 0.997
_diffrn_measured_fraction_theta_max 0.997
_diffrn_measurement_device_type 'SuperNova, Single source at offset, Atlas'
_diffrn_measurement_method '\w scans'
_diffrn_radiation_type MoK\a
_diffrn_radiation_wavelength 0.71073
_diffrn_reflns_av_R_equivalents 0.0343
_diffrn_reflns_av_unetI/netI 0.0591
_diffrn_reflns_Laue_measured_fraction_full 0.997
_diffrn_reflns_Laue_measured_fraction_max 0.997
_diffrn_reflns_limit_h_max 9
_diffrn_reflns_limit_h_min -11
_diffrn_reflns_limit_k_max 15
_diffrn_reflns_limit_k_min -14
_diffrn_reflns_limit_l_max 22
_diffrn_reflns_limit_l_min -28
_diffrn_reflns_number 11953
_diffrn_reflns_point_group_measured_fraction_full 0.998
_diffrn_reflns_point_group_measured_fraction_max 0.998
_diffrn_reflns_theta_full 26.000
_diffrn_reflns_theta_max 26.367
_diffrn_reflns_theta_min 3.331
_diffrn_source 'micro-focus sealed X-ray tube'
_exptl_absorpt_coefficient_mu 4.218
_exptl_absorpt_correction_T_max 1.00000
_exptl_absorpt_correction_T_min 0.49044
_exptl_absorpt_correction_type multi-scan
_exptl_absorpt_process_details
;
CrysAlisPro 1.171.38.41k (Rigaku Oxford Diffraction, 2015)
Empirical absorption correction using spherical harmonics,
 implemented in SCALE3 ABSPACK scaling algorithm.
;
_exptl_crystal_colour colorless
_exptl_crystal_density_diffrn 1.639
_exptl_crystal_description block
_exptl_crystal_F_000 1288
_exptl_crystal_size_max 0.35
_exptl_crystal_size_mid 0.32
_exptl_crystal_size_min 0.3
_refine_diff_density_max 0.437
_refine_diff_density_min -0.880
_refine_diff_density_rms 0.086
_refine_ls_abs_structure_details
;
 Flack x determined using 1349 quotients [(I+)-(I-)]/[(I+)+(I-)]
 (Parsons, Flack and Wagner, Acta Cryst. B69 (2013) 249-259).
;
_refine_ls_abs_structure_Flack 0.011(8)
_refine_ls_extinction_method none
_refine_ls_goodness_of_fit_ref 0.996
_refine_ls_hydrogen_treatment constr
_refine_ls_matrix_type full
_refine_ls_number_parameters 281
_refine_ls_number_reflns 5537
_refine_ls_number_restraints 0
_refine_ls_restrained_S_all 0.996
_refine_ls_R_factor_all 0.0688
_refine_ls_R_factor_gt 0.0462
_refine_ls_shift/su_max 0.001
_refine_ls_shift/su_mean 0.000
_refine_ls_structure_factor_coef Fsqd
_refine_ls_weighting_details 'w=1/[\s^2^(Fo^2^)+(0.0477P)^2^] where P=(Fo^2^+2Fc^2^)/3'
_refine_ls_weighting_scheme calc
_refine_ls_wR_factor_gt 0.0915
_refine_ls_wR_factor_ref 0.1002
_reflns_Friedel_coverage 0.768
_reflns_Friedel_fraction_full 0.999
_reflns_Friedel_fraction_max 0.999
_reflns_number_gt 4100
_reflns_number_total 5537
_reflns_threshold_expression 'I > 2\s(I)'
_cod_data_source_file ja8b09893_si_003.cif
_cod_data_source_block 20180628-yanhl-ty-2120d
_cod_original_cell_volume 2716.31(16)
_cod_database_code 4133408
_shelx_shelxl_version_number 2014/7
_shelx_space_group_comment
;
The symmetry employed for this shelxl refinement is uniquely defined
by the following loop, which should always be used as a source of
symmetry information in preference to the above space-group names.
They are only intended as comments.
;
_olex2_refinement_description
;
1. Fixed Uiso
 At 1.2 times of:
  All C(H) groups
 At 1.5 times of:
  All O(H) groups
2.a Aromatic/amide H refined with riding coordinates:
 C23(H23), C2(H2), C10(H10), C5(H5), C11(H11), C1(H1), C21(H21), C4(H4),
 C13(H13), C12(H12), C18(H18), C22(H22), C17(H17), C20(H20)
2.b Idealised tetrahedral OH refined as rotating group:
 O3(H3)
;
_olex2_submission_special_instructions 'No special instructions were received'

loop_
_space_group_symop_operation_xyz
'x, y, z'
'-x+1/2, -y, z+1/2'
'-x, y+1/2, -z+1/2'
'x+1/2, -y+1/2, -z'

loop_
_atom_site_label
_atom_site_type_symbol
_atom_site_fract_x
_atom_site_fract_y
_atom_site_fract_z
_atom_site_U_iso_or_equiv
_atom_site_adp_type
_atom_site_occupancy
_atom_site_site_symmetry_order
_atom_site_calc_flag
_atom_site_refinement_flags_posn
I1 I 0.35933(6) 0.45908(5) 0.89483(3) 0.0647(2) Uani 1 1 d .
Br2 Br 0.50340(10) 0.76958(8) 0.87538(4) 0.0679(3) Uani 1 1 d .
Br1 Br 0.44983(15) 0.49831(9) 0.52311(4) 0.0880(4) Uani 1 1 d .
S1 S 0.19920(18) 0.70388(13) 0.75332(8) 0.0350(4) Uani 1 1 d .
O1 O 0.2767(6) 0.8001(4) 0.7663(2) 0.0505(14) Uani 1 1 d .
O2 O 0.0506(5) 0.7177(5) 0.7428(2) 0.0506(14) Uani 1 1 d .
O3 O 0.0684(6) 0.4216(5) 0.7811(3) 0.0586(16) Uani 1 1 d .
H3 H 0.0224 0.3655 0.7773 0.088 Uiso 1 1 calc GR
C7 C 0.2145(7) 0.6048(5) 0.8114(3) 0.0314(16) Uani 1 1 d .
C9 C 0.4767(7) 0.5930(6) 0.7965(3) 0.0369(17) Uani 1 1 d .
C8 C 0.3411(7) 0.5679(5) 0.8245(3) 0.0367(17) Uani 1 1 d .
C6 C 0.2713(7) 0.6450(6) 0.6901(3) 0.0361(17) Uani 1 1 d .
C15 C 0.0802(7) 0.5764(6) 0.8385(3) 0.0350(17) Uani 1 1 d .
C23 C 0.0860(9) 0.7469(6) 0.9004(3) 0.050(2) Uani 1 1 d .
H23 H 0.1700 0.7692 0.8840 0.060 Uiso 1 1 calc R
C14 C 0.5559(8) 0.6796(6) 0.8127(4) 0.0464(19) Uani 1 1 d .
C24 C 0.0218(7) 0.6472(6) 0.8820(3) 0.0358(17) Uani 1 1 d .
C2 C 0.4308(9) 0.6541(7) 0.6107(4) 0.058(2) Uani 1 1 d .
H2 H 0.4999 0.6902 0.5900 0.069 Uiso 1 1 calc R
C10 C 0.5246(8) 0.5220(6) 0.7534(4) 0.046(2) Uani 1 1 d .
H10 H 0.4744 0.4596 0.7437 0.055 Uiso 1 1 calc R
C5 C 0.2153(9) 0.5515(6) 0.6683(3) 0.048(2) Uani 1 1 d .
H5 H 0.1412 0.5183 0.6874 0.057 Uiso 1 1 calc R
C11 C 0.6465(9) 0.5467(7) 0.7262(4) 0.056(2) Uani 1 1 d .
H11 H 0.6783 0.4999 0.6974 0.067 Uiso 1 1 calc R
C1 C 0.3779(9) 0.6987(6) 0.6639(3) 0.050(2) Uani 1 1 d .
H1 H 0.4155 0.7620 0.6797 0.060 Uiso 1 1 calc R
C16 C 0.0103(8) 0.4849(6) 0.8230(3) 0.0453(19) Uani 1 1 d .
C19 C -0.1091(8) 0.6198(8) 0.9077(3) 0.051(2) Uani 1 1 d .
C3 C 0.3769(9) 0.5579(7) 0.5916(4) 0.058(2) Uani 1 1 d .
C21 C -0.1012(11) 0.7807(11) 0.9659(4) 0.077(3) Uani 1 1 d .
H21 H -0.1409 0.8257 0.9937 0.092 Uiso 1 1 calc R
C4 C 0.2650(9) 0.5064(7) 0.6196(4) 0.052(2) Uani 1 1 d .
H4 H 0.2262 0.4426 0.6048 0.063 Uiso 1 1 calc R
C13 C 0.6814(8) 0.7046(8) 0.7844(5) 0.067(3) Uani 1 1 d .
H13 H 0.7349 0.7646 0.7953 0.080 Uiso 1 1 calc R
C12 C 0.7232(9) 0.6357(9) 0.7390(5) 0.073(3) Uani 1 1 d .
H12 H 0.8033 0.6515 0.7179 0.087 Uiso 1 1 calc R
C18 C -0.1741(8) 0.5208(8) 0.8907(4) 0.061(2) Uani 1 1 d .
H18 H -0.2577 0.4998 0.9078 0.074 Uiso 1 1 calc R
C22 C 0.0248(11) 0.8086(8) 0.9413(4) 0.068(3) Uani 1 1 d .
H22 H 0.0692 0.8722 0.9535 0.082 Uiso 1 1 calc R
C17 C -0.1149(8) 0.4554(8) 0.8491(4) 0.055(2) Uani 1 1 d .
H17 H -0.1591 0.3909 0.8383 0.067 Uiso 1 1 calc R
C20 C -0.1680(11) 0.6869(10) 0.9493(4) 0.071(3) Uani 1 1 d .
H20 H -0.2529 0.6681 0.9660 0.086 Uiso 1 1 calc R

loop_
_atom_site_aniso_label
_atom_site_aniso_U_11
_atom_site_aniso_U_22
_atom_site_aniso_U_33
_atom_site_aniso_U_23
_atom_site_aniso_U_13
_atom_site_aniso_U_12
I1 0.0605(3) 0.0636(4) 0.0701(4) 0.0287(3) 0.0033(3) 0.0082(3)
Br2 0.0660(6) 0.0621(6) 0.0757(7) -0.0189(5) -0.0143(5) -0.0120(5)
Br1 0.1335(10) 0.0825(7) 0.0481(6) -0.0084(5) 0.0234(6) 0.0140(7)
S1 0.0346(9) 0.0244(8) 0.0460(11) -0.0006(8) -0.0003(8) 0.0002(7)
O1 0.062(3) 0.029(3) 0.060(4) -0.003(2) 0.005(3) -0.015(3)
O2 0.039(3) 0.056(3) 0.057(3) 0.010(3) 0.003(3) 0.014(3)
O3 0.061(4) 0.044(3) 0.070(4) -0.017(3) 0.022(3) -0.018(3)
C7 0.036(4) 0.015(3) 0.043(4) -0.003(3) 0.005(3) -0.006(3)
C9 0.032(4) 0.036(4) 0.042(5) 0.007(3) 0.000(3) -0.002(3)
C8 0.037(4) 0.028(4) 0.045(4) 0.002(3) 0.001(4) -0.003(3)
C6 0.037(4) 0.037(4) 0.034(4) 0.008(3) 0.002(4) 0.009(3)
C15 0.035(4) 0.036(4) 0.035(4) -0.003(3) 0.004(3) 0.001(3)
C23 0.057(5) 0.049(5) 0.043(5) -0.014(4) -0.004(4) 0.016(4)
C14 0.048(4) 0.032(4) 0.059(5) 0.000(4) 0.001(4) -0.003(4)
C24 0.032(4) 0.048(4) 0.027(4) 0.004(3) 0.001(3) 0.003(3)
C2 0.058(5) 0.062(5) 0.054(6) 0.002(5) 0.007(5) -0.002(4)
C10 0.045(5) 0.033(4) 0.060(5) 0.009(4) 0.000(4) 0.003(3)
C5 0.053(5) 0.036(4) 0.054(5) -0.010(4) -0.001(4) -0.007(4)
C11 0.048(5) 0.051(5) 0.067(6) 0.008(4) 0.005(5) 0.028(5)
C1 0.060(5) 0.043(4) 0.046(5) -0.002(4) 0.000(4) -0.002(4)
C16 0.045(4) 0.047(5) 0.044(5) -0.006(4) 0.007(4) -0.021(4)
C19 0.046(5) 0.077(6) 0.031(5) 0.007(4) 0.003(4) 0.016(4)
C3 0.070(6) 0.055(5) 0.048(5) -0.001(4) 0.002(5) 0.014(5)
C21 0.076(7) 0.117(10) 0.038(5) -0.019(6) -0.007(5) 0.046(7)
C4 0.061(5) 0.047(5) 0.048(5) 0.002(4) -0.011(4) -0.003(4)
C13 0.041(5) 0.063(6) 0.096(8) 0.016(6) 0.000(5) -0.012(4)
C12 0.036(5) 0.075(7) 0.106(9) 0.014(7) 0.012(5) 0.007(5)
C18 0.048(5) 0.095(7) 0.040(5) 0.026(5) 0.008(4) -0.013(5)
C22 0.087(7) 0.058(6) 0.059(6) -0.024(5) -0.024(6) 0.020(5)
C17 0.051(5) 0.066(5) 0.049(5) -0.009(5) 0.010(4) -0.024(5)
C20 0.070(7) 0.106(9) 0.038(5) 0.017(6) 0.018(5) 0.042(7)

loop_
_atom_type_symbol
_atom_type_description
_atom_type_scat_dispersion_real
_atom_type_scat_dispersion_imag
_atom_type_scat_source
C C 0.0033 0.0016 'International Tables Vol C Tables 4.2.6.8 and 6.1.1.4'
H H 0.0000 0.0000 'International Tables Vol C Tables 4.2.6.8 and 6.1.1.4'
Br Br -0.2901 2.4595 'International Tables Vol C Tables 4.2.6.8 and 6.1.1.4'
I I -0.4742 1.8119 'International Tables Vol C Tables 4.2.6.8 and 6.1.1.4'
O O 0.0106 0.0060 'International Tables Vol C Tables 4.2.6.8 and 6.1.1.4'
S S 0.1246 0.1234 'International Tables Vol C Tables 4.2.6.8 and 6.1.1.4'

loop_
_geom_angle_atom_site_label_1
_geom_angle_atom_site_label_2
_geom_angle_atom_site_label_3
_geom_angle
O1 S1 O2 116.7(3)
O1 S1 C7 110.6(3)
O1 S1 C6 107.9(4)
O2 S1 C7 106.3(3)
O2 S1 C6 106.8(3)
C6 S1 C7 108.0(3)
C16 O3 H3 109.5
C8 C7 S1 118.0(5)
C8 C7 C15 128.2(6)
C15 C7 S1 113.7(5)
C14 C9 C8 121.9(7)
C14 C9 C10 120.0(7)
C10 C9 C8 118.0(7)
C7 C8 I1 117.8(5)
C7 C8 C9 128.9(6)
C9 C8 I1 113.3(5)
C5 C6 S1 119.7(6)
C1 C6 S1 117.8(6)
C1 C6 C5 122.5(7)
C24 C15 C7 119.7(6)
C16 C15 C7 120.9(7)
C16 C15 C24 119.3(7)
C24 C23 H23 120.0
C22 C23 H23 120.0
C22 C23 C24 120.0(8)
C9 C14 Br2 121.3(6)
C9 C14 C13 121.3(8)
C13 C14 Br2 117.3(7)
C23 C24 C15 123.6(6)
C19 C24 C15 119.4(7)
C19 C24 C23 117.0(7)
C1 C2 H2 120.9
C3 C2 H2 120.9
C3 C2 C1 118.3(8)
C9 C10 H10 120.8
C11 C10 C9 118.3(7)
C11 C10 H10 120.8
C6 C5 H5 119.4
C4 C5 C6 121.2(8)
C4 C5 H5 119.4
C10 C11 H11 118.5
C12 C11 C10 123.0(8)
C12 C11 H11 118.5
C6 C1 C2 117.7(7)
C6 C1 H1 121.2
C2 C1 H1 121.2
O3 C16 C17 121.0(7)
C15 C16 O3 117.2(6)
C15 C16 C17 121.8(7)
C18 C19 C24 118.0(8)
C20 C19 C24 120.6(9)
C20 C19 C18 121.4(9)
C2 C3 Br1 118.0(7)
C2 C3 C4 121.8(8)
C4 C3 Br1 120.1(7)
C22 C21 H21 120.0
C20 C21 H21 120.0
C20 C21 C22 120.1(9)
C5 C4 C3 118.4(8)
C5 C4 H4 120.8
C3 C4 H4 120.8
C14 C13 H13 121.2
C14 C13 C12 117.6(9)
C12 C13 H13 121.2
C11 C12 C13 119.6(9)
C11 C12 H12 120.2
C13 C12 H12 120.2
C19 C18 H18 119.6
C17 C18 C19 120.7(8)
C17 C18 H18 119.6
C23 C22 C21 122.3(10)
C23 C22 H22 118.9
C21 C22 H22 118.9
C16 C17 H17 119.7
C18 C17 C16 120.6(8)
C18 C17 H17 119.7
C19 C20 H20 120.0
C21 C20 C19 120.1(10)
C21 C20 H20 120.0

loop_
_geom_bond_atom_site_label_1
_geom_bond_atom_site_label_2
_geom_bond_distance
I1 C8 2.113(7)
Br2 C14 1.891(8)
Br1 C3 1.881(8)
S1 O1 1.424(5)
S1 O2 1.454(5)
S1 C7 1.817(7)
S1 C6 1.773(7)
O3 H3 0.8200
O3 C16 1.361(9)
C7 C8 1.329(9)
C7 C15 1.474(9)
C9 C8 1.485(10)
C9 C14 1.355(10)
C9 C10 1.399(11)
C6 C5 1.360(10)
C6 C1 1.358(10)
C15 C24 1.443(10)
C15 C16 1.352(10)
C23 H23 0.9300
C23 C24 1.431(11)
C23 C22 1.347(11)
C14 C13 1.403(11)
C24 C19 1.427(10)
C2 H2 0.9300
C2 C1 1.441(11)
C2 C3 1.359(12)
C10 H10 0.9300
C10 C11 1.362(11)
C5 H5 0.9300
C5 C4 1.344(11)
C11 H11 0.9300
C11 C12 1.346(13)
C1 H1 0.9300
C16 C17 1.390(10)
C19 C18 1.418(13)
C19 C20 1.387(12)
C3 C4 1.402(12)
C21 H21 0.9300
C21 C22 1.377(14)
C21 C20 1.369(15)
C4 H4 0.9300
C13 H13 0.9300
C13 C12 1.408(14)
C12 H12 0.9300
C18 H18 0.9300
C18 C17 1.375(12)
C22 H22 0.9300
C17 H17 0.9300
C20 H20 0.9300

loop_
_geom_torsion_atom_site_label_1
_geom_torsion_atom_site_label_2
_geom_torsion_atom_site_label_3
_geom_torsion_atom_site_label_4
_geom_torsion
Br2 C14 C13 C12 177.9(7)
Br1 C3 C4 C5 -179.8(6)
S1 C7 C8 I1 176.9(3)
S1 C7 C8 C9 -2.7(10)
S1 C7 C15 C24 -81.9(7)
S1 C7 C15 C16 98.0(7)
S1 C6 C5 C4 178.2(6)
S1 C6 C1 C2 -176.4(6)
O1 S1 C7 C8 -60.3(6)
O1 S1 C7 C15 119.2(5)
O1 S1 C6 C5 -179.8(6)
O1 S1 C6 C1 -2.6(7)
O2 S1 C7 C8 172.0(6)
O2 S1 C7 C15 -8.5(6)
O2 S1 C6 C5 -53.5(6)
O2 S1 C6 C1 123.7(6)
O3 C16 C17 C18 -178.8(8)
C7 S1 C6 C5 60.5(7)
C7 S1 C6 C1 -122.2(6)
C7 C15 C24 C23 1.3(10)
C7 C15 C24 C19 179.3(7)
C7 C15 C16 O3 -0.9(11)
C7 C15 C16 C17 178.5(7)
C9 C14 C13 C12 -0.8(13)
C9 C10 C11 C12 0.4(12)
C8 C7 C15 C24 97.6(9)
C8 C7 C15 C16 -82.5(10)
C8 C9 C14 Br2 3.7(10)
C8 C9 C14 C13 -177.6(7)
C8 C9 C10 C11 177.8(7)
C6 S1 C7 C8 57.6(6)
C6 S1 C7 C15 -122.9(5)
C6 C5 C4 C3 0.1(12)
C15 C7 C8 I1 -2.6(10)
C15 C7 C8 C9 177.9(7)
C15 C24 C19 C18 2.5(10)
C15 C24 C19 C20 -179.5(7)
C15 C16 C17 C18 1.8(13)
C23 C24 C19 C18 -179.3(7)
C23 C24 C19 C20 -1.3(11)
C14 C9 C8 I1 -91.6(7)
C14 C9 C8 C7 87.9(10)
C14 C9 C10 C11 -4.4(11)
C14 C13 C12 C11 -3.1(13)
C24 C15 C16 O3 178.9(7)
C24 C15 C16 C17 -1.7(12)
C24 C23 C22 C21 -1.7(13)
C24 C19 C18 C17 -2.4(12)
C24 C19 C20 C21 0.5(12)
C2 C3 C4 C5 -3.4(13)
C10 C9 C8 I1 86.2(7)
C10 C9 C8 C7 -94.2(9)
C10 C9 C14 Br2 -174.1(6)
C10 C9 C14 C13 4.6(12)
C10 C11 C12 C13 3.4(14)
C5 C6 C1 C2 0.8(11)
C1 C6 C5 C4 1.1(12)
C1 C2 C3 Br1 -178.4(6)
C1 C2 C3 C4 5.2(13)
C16 C15 C24 C23 -178.6(7)
C16 C15 C24 C19 -0.5(10)
C19 C18 C17 C16 0.3(13)
C3 C2 C1 C6 -3.8(12)
C18 C19 C20 C21 178.4(8)
C22 C23 C24 C15 180.0(8)
C22 C23 C24 C19 1.9(11)
C22 C21 C20 C19 -0.2(14)
C20 C19 C18 C17 179.6(8)
C20 C21 C22 C23 0.8(14)

loop_
_smtbx_masks_void_nr
_smtbx_masks_void_average_x
_smtbx_masks_void_average_y
_smtbx_masks_void_average_z
_smtbx_masks_void_volume
_smtbx_masks_void_count_electrons
1 -0.474 0.250 0.000 295.1 78.3
2 -0.515 0.750 0.500 295.1 76.3
